data_4076140
loop_
_publ_author_name
'Poverenov, Elena'
'Leitus, Gregory'
'Shimon, Linda J. W.'
'Milstein, David'

_publ_section_title
;
 C-Metalated Diazoalkane Complexes of Platinum Based on PCP- and PCN-Type
 Ligands
;
_journal_issue 24
_journal_name_full Organometallics
_journal_page_first 5937
_journal_paper_doi 10.1021/om050637x
_journal_volume 24
_journal_year 2005
_chemical_formula_sum 'C26 H38 N3 P Pt'
_chemical_formula_weight 618.65
_chemical_name_systematic
; 
 ? 
;
_space_group_IT_number 2
_symmetry_cell_setting triclinic
_symmetry_space_group_name_Hall '-P 1'
_symmetry_space_group_name_H-M 'P -1'
_atom_sites_solution_hydrogens geom
_atom_sites_solution_primary direct
_atom_sites_solution_secondary difmap
_audit_creation_method SHELXL-97
_cell_angle_alpha 72.53(3)
_cell_angle_beta 88.51(3)
_cell_angle_gamma 77.85(3)
_cell_formula_units_Z 2
_cell_length_a 9.0040(18)
_cell_length_b 10.345(2)
_cell_length_c 14.201(3)
_cell_measurement_reflns_used 15093
_cell_measurement_temperature 120(2)
_cell_measurement_theta_max 27.48
_cell_measurement_theta_min 1.00
_cell_volume 1232.5(5)
_computing_cell_refinement HKL
_computing_data_collection 'Collect package (Bruker Nonius)'
_computing_data_reduction HKL
_computing_structure_refinement 'SHELXL-97 (Sheldrick, 1997)'
_computing_structure_solution 'SHELXS-97 (Sheldrick, 1990)'
_diffrn_ambient_temperature 120(2)
_diffrn_measured_fraction_theta_full 0.978
_diffrn_measured_fraction_theta_max 0.978
_diffrn_measurement_device_type 'Nonius KappaCCD'
_diffrn_measurement_method 'phi and omega scans'
_diffrn_radiation_monochromator graphite
_diffrn_radiation_source 'fine-focus sealed tube'
_diffrn_radiation_type MoK\a
_diffrn_radiation_wavelength 0.71073
_diffrn_reflns_av_R_equivalents 0.0000
_diffrn_reflns_av_sigmaI/netI 0.0378
_diffrn_reflns_limit_h_max 11
_diffrn_reflns_limit_h_min -11
_diffrn_reflns_limit_k_max 12
_diffrn_reflns_limit_k_min -12
_diffrn_reflns_limit_l_max 17
_diffrn_reflns_limit_l_min 0
_diffrn_reflns_number 4931
_diffrn_reflns_theta_full 26.37
_diffrn_reflns_theta_max 26.37
_diffrn_reflns_theta_min 2.78
_exptl_absorpt_coefficient_mu 5.775
_exptl_absorpt_correction_T_max 0.5959
_exptl_absorpt_correction_T_min 0.2762
_exptl_absorpt_correction_type empirical
_exptl_crystal_colour yellow-red
_exptl_crystal_density_diffrn 1.667
_exptl_crystal_density_method 'not measured'
_exptl_crystal_description Prism
_exptl_crystal_F_000 616
_exptl_crystal_size_max 0.30
_exptl_crystal_size_mid 0.10
_exptl_crystal_size_min 0.10
_refine_diff_density_max 1.626
_refine_diff_density_min -1.651
_refine_diff_density_rms 0.171
_refine_ls_extinction_method none
_refine_ls_goodness_of_fit_ref 1.019
_refine_ls_hydrogen_treatment mixed
_refine_ls_matrix_type full
_refine_ls_number_parameters 288
_refine_ls_number_reflns 4931
_refine_ls_number_restraints 0
_refine_ls_restrained_S_all 1.019
_refine_ls_R_factor_all 0.0515
_refine_ls_R_factor_gt 0.0439
_refine_ls_shift/su_max 0.002
_refine_ls_shift/su_mean 0.000
_refine_ls_structure_factor_coef Fsqd
_refine_ls_weighting_details 'calc w=1/[\s^2^(Fo^2^)+(0.0000P)^2^+19.7497P] where P=(Fo^2^+2Fc^2^)/3'
_refine_ls_weighting_scheme calc
_refine_ls_wR_factor_gt 0.0914
_refine_ls_wR_factor_ref 0.0938
_reflns_number_gt 4427
_reflns_number_total 4931
_reflns_threshold_expression >2sigma(I)
_cod_data_source_file om050637xsi20050921_030729.cif
_cod_data_source_block complex2
_cod_depositor_comments
;
The following automatic conversions were performed:

'_symmetry_cell_setting' value 'Triclinic' changed to 'triclinic'
according to /home/saulius/struct/CIF-dictionaries/cif_core.dic
dictionary named 'cif_core.dic' version 2.4.1 from 2010-06-29.

Automatic conversion script
Id: cif_fix_values 1715 2011-07-08 13:25:40Z adriana 
;
_cod_original_cell_volume 1232.5(4)
_cod_original_sg_symbol_H-M P(-1)
_cod_database_code 4076140

loop_
_symmetry_equiv_pos_as_xyz
'x, y, z'
'-x, -y, -z'

loop_
_atom_site_label
_atom_site_type_symbol
_atom_site_fract_x
_atom_site_fract_y
_atom_site_fract_z
_atom_site_U_iso_or_equiv
_atom_site_adp_type
_atom_site_occupancy
_atom_site_symmetry_multiplicity
_atom_site_calc_flag
_atom_site_refinement_flags
Pt1 Pt 0.24014(3) 0.23813(3) 0.81916(2) 0.02312(9) Uani 1 1 d .
P4 P 0.2682(2) 0.17069(17) 0.68417(13) 0.0197(4) Uani 1 1 d .
C1 C 0.1667(9) 0.4560(8) 0.7453(6) 0.0304(17) Uani 1 1 d .
C2 C 0.0088(9) 0.5314(7) 0.7449(5) 0.0274(16) Uani 1 1 d .
C3 C -0.0352(9) 0.6768(8) 0.7216(6) 0.0306(17) Uani 1 1 d .
H3 H 0.0402 0.7310 0.7053 0.037 Uiso 1 1 calc R
C4 C -0.1864(10) 0.7425(9) 0.7220(6) 0.040(2) Uani 1 1 d .
H4 H -0.2129 0.8408 0.7048 0.048 Uiso 1 1 calc R
C5 C -0.2963(10) 0.6689(9) 0.7463(6) 0.041(2) Uani 1 1 d .
H5 H -0.3991 0.7154 0.7469 0.049 Uiso 1 1 calc R
C6 C -0.2591(9) 0.5253(8) 0.7706(6) 0.0331(17) Uani 1 1 d .
H6 H -0.3361 0.4729 0.7869 0.040 Uiso 1 1 calc R
C7 C -0.1087(8) 0.4594(7) 0.7707(5) 0.0271(16) Uani 1 1 d .
H7 H -0.0840 0.3610 0.7891 0.033 Uiso 1 1 calc R
N1 N 0.2595(8) 0.5381(7) 0.7115(6) 0.0382(16) Uani 1 1 d .
N2 N 0.3462(9) 0.6049(8) 0.6801(7) 0.053(2) Uani 1 1 d .
C11 C 0.2689(7) 0.0295(8) 0.8902(5) 0.0248(15) Uani 1 1 d .
C12 C 0.2280(8) -0.0267(8) 0.9890(6) 0.0295(17) Uani 1 1 d .
C13 C 0.2183(9) -0.1642(9) 1.0258(6) 0.0369(19) Uani 1 1 d .
H13 H 0.1912 -0.1988 1.0923 0.044 Uiso 1 1 calc R
C14 C 0.2470(8) -0.2531(8) 0.9684(6) 0.0338(19) Uani 1 1 d .
H14 H 0.2338 -0.3458 0.9938 0.041 Uiso 1 1 calc R
C15 C 0.2954(8) -0.2044(7) 0.8729(6) 0.0294(16) Uani 1 1 d .
H15 H 0.3206 -0.2652 0.8336 0.035 Uiso 1 1 calc R
C16 C 0.3071(7) -0.0657(7) 0.8348(5) 0.0230(15) Uani 1 1 d .
C17 C 0.2046(9) 0.0618(9) 1.0577(6) 0.039(2) Uani 1 1 d .
H17A H 0.2190 0.0004 1.1267 0.047 Uiso 1 1 calc R
H17B H 0.0985 0.1158 1.0485 0.047 Uiso 1 1 calc R
C18 C 0.3114(9) 0.1611(9) 1.0415(6) 0.037(2) Uani 1 1 d .
H18A H 0.3172 0.1891 1.1019 0.044 Uiso 1 1 calc R
H18B H 0.4145 0.1123 1.0309 0.044 Uiso 1 1 calc R
N3 N 0.2638(7) 0.2879(7) 0.9557(5) 0.0298(14) Uani 1 1 d .
C31 C 0.1257(8) 0.3788(8) 0.9803(6) 0.0307(17) Uani 1 1 d .
H31A H 0.0391 0.3337 0.9858 0.046 Uiso 1 1 calc R
H31B H 0.1030 0.4679 0.9281 0.046 Uiso 1 1 calc R
H31C H 0.1444 0.3944 1.0433 0.046 Uiso 1 1 calc R
C32 C 0.3892(9) 0.3649(10) 0.9410(7) 0.042(2) Uani 1 1 d .
H32A H 0.3595 0.4520 0.8874 0.062 Uiso 1 1 calc R
H32B H 0.4812 0.3083 0.9237 0.062 Uiso 1 1 calc R
H32C H 0.4093 0.3849 1.0021 0.062 Uiso 1 1 calc R
C41 C 0.3633(8) -0.0123(7) 0.7328(5) 0.0253(15) Uani 1 1 d .
H41A H 0.3382 -0.0653 0.6900 0.030 Uiso 1 1 calc R
H41B H 0.4749 -0.0217 0.7355 0.030 Uiso 1 1 calc R
C42 C 0.4107(9) 0.2487(8) 0.5970(6) 0.0318(17) Uani 1 1 d .
C43 C 0.0939(8) 0.1673(7) 0.6168(5) 0.0256(15) Uani 1 1 d .
C44 C 0.4920(11) 0.1507(10) 0.5385(7) 0.045(2) Uani 1 1 d .
H44A H 0.4159 0.1262 0.5027 0.068 Uiso 1 1 calc R
H44B H 0.5522 0.0663 0.5845 0.068 Uiso 1 1 calc R
H44C H 0.5591 0.1980 0.4912 0.068 Uiso 1 1 calc R
C45 C 0.5319(8) 0.2685(8) 0.6624(6) 0.0314(17) Uani 1 1 d .
H45A H 0.6121 0.3039 0.6211 0.047 Uiso 1 1 calc R
H45B H 0.5758 0.1793 0.7109 0.047 Uiso 1 1 calc R
H45C H 0.4850 0.3349 0.6970 0.047 Uiso 1 1 calc R
C46 C 0.3393(10) 0.3853(9) 0.5217(7) 0.041(2) Uani 1 1 d .
H46A H 0.4187 0.4242 0.4816 0.062 Uiso 1 1 calc R
H46B H 0.2874 0.4503 0.5560 0.062 Uiso 1 1 calc R
H46C H 0.2656 0.3697 0.4789 0.062 Uiso 1 1 calc R
C47 C -0.0044(9) 0.3159(8) 0.5717(6) 0.0355(19) Uani 1 1 d .
H47A H 0.0454 0.3662 0.5143 0.053 Uiso 1 1 calc R
H47B H -0.0156 0.3653 0.6213 0.053 Uiso 1 1 calc R
H47C H -0.1050 0.3096 0.5509 0.053 Uiso 1 1 calc R
C48 C -0.0010(9) 0.0853(8) 0.6932(6) 0.0351(19) Uani 1 1 d .
H48A H -0.0953 0.0835 0.6612 0.053 Uiso 1 1 calc R
H48B H -0.0254 0.1295 0.7454 0.053 Uiso 1 1 calc R
H48C H 0.0569 -0.0098 0.7221 0.053 Uiso 1 1 calc R
C49 C 0.1264(11) 0.1012(10) 0.5335(7) 0.045(2) Uani 1 1 d .
H49A H 0.1881 0.0071 0.5600 0.068 Uiso 1 1 calc R
H49B H 0.1818 0.1569 0.4823 0.068 Uiso 1 1 calc R
H49C H 0.0302 0.0971 0.5049 0.068 Uiso 1 1 calc R

loop_
_atom_site_aniso_label
_atom_site_aniso_U_11
_atom_site_aniso_U_22
_atom_site_aniso_U_33
_atom_site_aniso_U_23
_atom_site_aniso_U_13
_atom_site_aniso_U_12
Pt1 0.01826(14) 0.02434(15) 0.02829(16) -0.01337(11) 0.00103(10) 0.00009(10)
P4 0.0211(9) 0.0157(8) 0.0224(9) -0.0070(7) 0.0003(7) -0.0023(7)
C1 0.033(4) 0.022(4) 0.036(4) -0.005(3) -0.004(3) -0.010(3)
C2 0.034(4) 0.025(4) 0.023(4) -0.009(3) -0.002(3) -0.002(3)
C3 0.041(4) 0.026(4) 0.026(4) -0.010(3) 0.006(3) -0.010(3)
C4 0.056(6) 0.026(4) 0.032(5) -0.012(4) 0.004(4) 0.006(4)
C5 0.042(5) 0.040(5) 0.031(5) -0.012(4) -0.003(4) 0.012(4)
C6 0.035(4) 0.032(4) 0.030(4) -0.009(3) -0.002(3) -0.003(3)
C7 0.031(4) 0.014(3) 0.030(4) -0.002(3) -0.003(3) 0.002(3)
N1 0.037(4) 0.033(4) 0.049(4) -0.018(3) 0.010(3) -0.012(3)
N2 0.047(5) 0.047(5) 0.071(6) -0.025(4) 0.021(4) -0.017(4)
C11 0.011(3) 0.030(4) 0.028(4) -0.003(3) 0.000(3) 0.001(3)
C12 0.016(3) 0.031(4) 0.031(4) 0.000(3) -0.002(3) 0.007(3)
C13 0.032(4) 0.043(5) 0.023(4) 0.001(4) 0.004(3) 0.005(4)
C14 0.019(4) 0.021(4) 0.054(5) 0.002(4) -0.003(3) -0.004(3)
C15 0.027(4) 0.021(4) 0.039(5) -0.008(3) -0.003(3) -0.002(3)
C16 0.013(3) 0.027(4) 0.031(4) -0.012(3) 0.000(3) -0.003(3)
C17 0.037(5) 0.047(5) 0.021(4) -0.008(4) 0.005(3) 0.016(4)
C18 0.029(4) 0.043(5) 0.034(5) -0.020(4) -0.012(3) 0.017(3)
N3 0.026(3) 0.037(4) 0.032(4) -0.021(3) -0.001(3) -0.003(3)
C31 0.024(4) 0.035(4) 0.033(4) -0.020(4) -0.004(3) 0.010(3)
C32 0.026(4) 0.061(6) 0.053(6) -0.040(5) 0.002(4) -0.008(4)
C41 0.027(4) 0.022(4) 0.027(4) -0.011(3) 0.004(3) -0.002(3)
C42 0.030(4) 0.030(4) 0.034(4) -0.003(3) -0.001(3) -0.014(3)
C43 0.028(4) 0.026(4) 0.023(4) -0.008(3) -0.002(3) -0.006(3)
C44 0.051(5) 0.047(5) 0.041(5) -0.019(4) 0.017(4) -0.011(4)
C45 0.023(4) 0.034(4) 0.041(5) -0.015(4) 0.007(3) -0.010(3)
C46 0.046(5) 0.037(5) 0.042(5) -0.010(4) 0.007(4) -0.016(4)
C47 0.030(4) 0.029(4) 0.041(5) 0.000(4) -0.010(4) -0.006(3)
C48 0.028(4) 0.030(4) 0.042(5) 0.002(4) -0.008(3) -0.012(3)
C49 0.052(6) 0.048(5) 0.048(5) -0.027(4) -0.012(4) -0.018(4)

loop_
_atom_type_symbol
_atom_type_description
_atom_type_scat_dispersion_real
_atom_type_scat_dispersion_imag
_atom_type_scat_source
C C 0.0033 0.0016 'International Tables Vol C Tables 4.2.6.8 and 6.1.1.4'
H H 0.0000 0.0000 'International Tables Vol C Tables 4.2.6.8 and 6.1.1.4'
N N 0.0061 0.0033 'International Tables Vol C Tables 4.2.6.8 and 6.1.1.4'
P P 0.1023 0.0942 'International Tables Vol C Tables 4.2.6.8 and 6.1.1.4'
Pt Pt -1.7033 8.3905 'International Tables Vol C Tables 4.2.6.8 and 6.1.1.4'

loop_
_geom_angle_atom_site_label_1
_geom_angle_atom_site_label_2
_geom_angle_atom_site_label_3
_geom_angle
C11 Pt1 C1 169.5(3)
C11 Pt1 N3 93.2(3)
C1 Pt1 N3 88.5(3)
C11 Pt1 P4 83.6(2)
C1 Pt1 P4 96.8(2)
N3 Pt1 P4 168.00(17)
C41 P4 C43 104.1(3)
C41 P4 C42 103.1(3)
C43 P4 C42 112.1(3)
C41 P4 Pt1 102.7(2)
C43 P4 Pt1 118.5(2)
C42 P4 Pt1 114.0(3)
N1 C1 C2 112.7(7)
N1 C1 Pt1 123.5(6)
C2 C1 Pt1 122.8(5)
C7 C2 C3 115.5(7)
C7 C2 C1 120.6(6)
C3 C2 C1 123.9(7)
C4 C3 C2 121.4(8)
C4 C3 H3 119.3
C2 C3 H3 119.3
C5 C4 C3 121.0(8)
C5 C4 H4 119.5
C3 C4 H4 119.5
C4 C5 C6 120.0(8)
C4 C5 H5 120.0
C6 C5 H5 120.0
C7 C6 C5 119.2(8)
C7 C6 H6 120.4
C5 C6 H6 120.4
C6 C7 C2 122.9(7)
C6 C7 H7 118.6
C2 C7 H7 118.6
N2 N1 C1 176.3(8)
C16 C11 C12 115.9(7)
C16 C11 Pt1 119.3(5)
C12 C11 Pt1 123.9(5)
C13 C12 C11 121.1(7)
C13 C12 C17 118.9(7)
C11 C12 C17 119.8(7)
C12 C13 C14 121.9(7)
C12 C13 H13 119.1
C14 C13 H13 119.1
C13 C14 C15 118.9(7)
C13 C14 H14 120.6
C15 C14 H14 120.6
C14 C15 C16 119.9(7)
C14 C15 H15 120.1
C16 C15 H15 120.1
C15 C16 C11 122.1(7)
C15 C16 C41 120.6(6)
C11 C16 C41 117.3(6)
C12 C17 C18 113.7(6)
C12 C17 H17A 108.8
C18 C17 H17A 108.8
C12 C17 H17B 108.8
C18 C17 H17B 108.8
H17A C17 H17B 107.7
N3 C18 C17 113.3(6)
N3 C18 H18A 108.9
C17 C18 H18A 108.9
N3 C18 H18B 108.9
C17 C18 H18B 108.9
H18A C18 H18B 107.7
C32 N3 C18 107.0(6)
C32 N3 C31 107.5(6)
C18 N3 C31 109.5(6)
C32 N3 Pt1 105.9(5)
C18 N3 Pt1 112.1(5)
C31 N3 Pt1 114.4(4)
N3 C31 H31A 109.5
N3 C31 H31B 109.5
H31A C31 H31B 109.5
N3 C31 H31C 109.5
H31A C31 H31C 109.5
H31B C31 H31C 109.5
N3 C32 H32A 109.5
N3 C32 H32B 109.5
H32A C32 H32B 109.5
N3 C32 H32C 109.5
H32A C32 H32C 109.5
H32B C32 H32C 109.5
C16 C41 P4 106.9(5)
C16 C41 H41A 110.3
P4 C41 H41A 110.3
C16 C41 H41B 110.3
P4 C41 H41B 110.3
H41A C41 H41B 108.6
C46 C42 C45 110.8(7)
C46 C42 C44 107.1(7)
C45 C42 C44 107.6(7)
C46 C42 P4 112.8(6)
C45 C42 P4 106.0(5)
C44 C42 P4 112.5(5)
C49 C43 C48 109.3(7)
C49 C43 C47 107.7(7)
C48 C43 C47 107.3(6)
C49 C43 P4 114.1(5)
C48 C43 P4 106.8(5)
C47 C43 P4 111.4(5)
C42 C44 H44A 109.5
C42 C44 H44B 109.5
H44A C44 H44B 109.5
C42 C44 H44C 109.5
H44A C44 H44C 109.5
H44B C44 H44C 109.5
C42 C45 H45A 109.5
C42 C45 H45B 109.5
H45A C45 H45B 109.5
C42 C45 H45C 109.5
H45A C45 H45C 109.5
H45B C45 H45C 109.5
C42 C46 H46A 109.5
C42 C46 H46B 109.5
H46A C46 H46B 109.5
C42 C46 H46C 109.5
H46A C46 H46C 109.5
H46B C46 H46C 109.5
C43 C47 H47A 109.5
C43 C47 H47B 109.5
H47A C47 H47B 109.5
C43 C47 H47C 109.5
H47A C47 H47C 109.5
H47B C47 H47C 109.5
C43 C48 H48A 109.5
C43 C48 H48B 109.5
H48A C48 H48B 109.5
C43 C48 H48C 109.5
H48A C48 H48C 109.5
H48B C48 H48C 109.5
C43 C49 H49A 109.5
C43 C49 H49B 109.5
H49A C49 H49B 109.5
C43 C49 H49C 109.5
H49A C49 H49C 109.5
H49B C49 H49C 109.5

loop_
_geom_bond_atom_site_label_1
_geom_bond_atom_site_label_2
_geom_bond_distance
Pt1 C11 2.053(7)
Pt1 C1 2.147(7)
Pt1 N3 2.177(6)
Pt1 P4 2.2201(18)
P4 C41 1.832(7)
P4 C43 1.871(7)
P4 C42 1.893(8)
C1 N1 1.297(10)
C1 C2 1.469(11)
C2 C7 1.398(10)
C2 C3 1.410(10)
C3 C4 1.389(11)
C3 H3 0.9500
C4 C5 1.348(13)
C4 H4 0.9500
C5 C6 1.389(11)
C5 H5 0.9500
C6 C7 1.382(10)
C6 H6 0.9500
C7 H7 0.9500
N1 N2 1.144(10)
C11 C16 1.420(10)
C11 C12 1.420(10)
C12 C13 1.381(11)
C12 C17 1.509(11)
C13 C14 1.384(12)
C13 H13 0.9500
C14 C15 1.391(11)
C14 H14 0.9500
C15 C16 1.398(10)
C15 H15 0.9500
C16 C41 1.502(10)
C17 C18 1.515(13)
C17 H17A 0.9900
C17 H17B 0.9900
C18 N3 1.490(10)
C18 H18A 0.9900
C18 H18B 0.9900
N3 C32 1.489(10)
N3 C31 1.496(9)
C31 H31A 0.9800
C31 H31B 0.9800
C31 H31C 0.9800
C32 H32A 0.9800
C32 H32B 0.9800
C32 H32C 0.9800
C41 H41A 0.9900
C41 H41B 0.9900
C42 C46 1.516(11)
C42 C45 1.536(10)
C42 C44 1.554(11)
C43 C49 1.528(11)
C43 C48 1.528(10)
C43 C47 1.556(10)
C44 H44A 0.9800
C44 H44B 0.9800
C44 H44C 0.9800
C45 H45A 0.9800
C45 H45B 0.9800
C45 H45C 0.9800
C46 H46A 0.9800
C46 H46B 0.9800
C46 H46C 0.9800
C47 H47A 0.9800
C47 H47B 0.9800
C47 H47C 0.9800
C48 H48A 0.9800
C48 H48B 0.9800
C48 H48C 0.9800
C49 H49A 0.9800
C49 H49B 0.9800
C49 H49C 0.9800

loop_
_geom_torsion_atom_site_label_1
_geom_torsion_atom_site_label_2
_geom_torsion_atom_site_label_3
_geom_torsion_atom_site_label_4
_geom_torsion
C11 Pt1 P4 C41 -20.0(3)
C1 Pt1 P4 C41 170.5(3)
N3 Pt1 P4 C41 55.0(9)
C11 Pt1 P4 C43 93.9(3)
C1 Pt1 P4 C43 -75.6(3)
N3 Pt1 P4 C43 169.0(9)
C11 Pt1 P4 C42 -130.8(3)
C1 Pt1 P4 C42 59.8(3)
N3 Pt1 P4 C42 -55.7(9)
C11 Pt1 C1 N1 -176.3(14)
N3 Pt1 C1 N1 84.4(7)
P4 Pt1 C1 N1 -84.8(7)
C11 Pt1 C1 C2 16(2)
N3 Pt1 C1 C2 -83.5(6)
P4 Pt1 C1 C2 107.3(6)
N1 C1 C2 C7 174.4(7)
Pt1 C1 C2 C7 -16.5(10)
N1 C1 C2 C3 -7.1(11)
Pt1 C1 C2 C3 162.0(6)
C7 C2 C3 C4 -1.7(11)
C1 C2 C3 C4 179.7(7)
C2 C3 C4 C5 1.1(12)
C3 C4 C5 C6 -0.6(13)
C4 C5 C6 C7 0.9(12)
C5 C6 C7 C2 -1.6(12)
C3 C2 C7 C6 2.0(11)
C1 C2 C7 C6 -179.3(7)
C2 C1 N1 N2 -152(15)
Pt1 C1 N1 N2 39(15)
C1 Pt1 C11 C16 98.9(17)
N3 Pt1 C11 C16 -162.3(5)
P4 Pt1 C11 C16 6.1(5)
C1 Pt1 C11 C12 -69.9(19)
N3 Pt1 C11 C12 28.9(6)
P4 Pt1 C11 C12 -162.7(6)
C16 C11 C12 C13 -3.5(10)
Pt1 C11 C12 C13 165.6(6)
C16 C11 C12 C17 172.3(6)
Pt1 C11 C12 C17 -18.5(9)
C11 C12 C13 C14 -0.4(12)
C17 C12 C13 C14 -176.3(7)
C12 C13 C14 C15 3.8(12)
C13 C14 C15 C16 -3.2(11)
C14 C15 C16 C11 -0.9(11)
C14 C15 C16 C41 178.3(6)
C12 C11 C16 C15 4.2(10)
Pt1 C11 C16 C15 -165.5(5)
C12 C11 C16 C41 -175.1(6)
Pt1 C11 C16 C41 15.2(8)
C13 C12 C17 C18 140.4(7)
C11 C12 C17 C18 -35.6(9)
C12 C17 C18 N3 79.4(8)
C17 C18 N3 C32 -172.4(6)
C17 C18 N3 C31 71.3(8)
C17 C18 N3 Pt1 -56.7(7)
C11 Pt1 N3 C32 124.3(5)
C1 Pt1 N3 C32 -66.0(5)
P4 Pt1 N3 C32 50.3(12)
C11 Pt1 N3 C18 8.0(5)
C1 Pt1 N3 C18 177.7(5)
P4 Pt1 N3 C18 -66.1(11)
C11 Pt1 N3 C31 -117.4(5)
C1 Pt1 N3 C31 52.3(6)
P4 Pt1 N3 C31 168.5(6)
C15 C16 C41 P4 149.0(6)
C11 C16 C41 P4 -31.8(7)
C43 P4 C41 C16 -92.0(5)
C42 P4 C41 C16 150.9(5)
Pt1 P4 C41 C16 32.1(5)
C41 P4 C42 C46 160.0(6)
C43 P4 C42 C46 48.7(7)
Pt1 P4 C42 C46 -89.5(6)
C41 P4 C42 C45 -78.6(6)
C43 P4 C42 C45 170.1(5)
Pt1 P4 C42 C45 31.9(6)
C41 P4 C42 C44 38.7(7)
C43 P4 C42 C44 -72.6(7)
Pt1 P4 C42 C44 149.2(5)
C41 P4 C43 C49 -59.0(6)
C42 P4 C43 C49 51.7(7)
Pt1 P4 C43 C49 -172.2(5)
C41 P4 C43 C48 61.9(6)
C42 P4 C43 C48 172.5(5)
Pt1 P4 C43 C48 -51.3(6)
C41 P4 C43 C47 178.8(5)
C42 P4 C43 C47 -70.5(6)
Pt1 P4 C43 C47 65.6(6)
